data_9000258
loop_
_publ_author_name
'Fleet, M. E.'

_publ_section_title
;
 The crystal structure of pararammelsbergite (NiAs2)
;
_journal_name_full 'American Mineralogist'
_journal_page_first 1
_journal_page_last 9
_journal_volume 57
_journal_year 1972
_chemical_formula_sum 'As2 Ni'
_chemical_name_mineral Pararammelsbergite
_space_group_IT_number 61
_symmetry_space_group_name_Hall '-P 2ac 2ab'
_symmetry_space_group_name_H-M 'P b c a'
_cell_angle_alpha 90
_cell_angle_beta 90
_cell_angle_gamma 90
_cell_length_a 5.753
_cell_length_b 5.799
_cell_length_c 11.407
_cell_formula_units_Z 8
_cell_volume 380.556
_database_code_amcsd 0000267
_exptl_crystal_density_diffrn 7.279
_cod_original_formula_sum 'Ni As2'
_cod_database_code 9000258

loop_
_space_group_symop_operation_xyz
x,y,z
x,1/2-y,1/2+z
-x,1/2+y,1/2-z
1/2-x,1/2+y,z
1/2+x,1/2-y,-z
1/2+x,y,1/2-z
1/2-x,-y,1/2+z
-x,-y,-z

loop_
_atom_site_aniso_label
_atom_site_aniso_U_11
_atom_site_aniso_U_22
_atom_site_aniso_U_33
_atom_site_aniso_U_12
_atom_site_aniso_U_13
_atom_site_aniso_U_23
Ni 0.00494 0.00101 0.00152 0.00000 0.00000 0.00000
As1 0.00583 0.00076 0.00228 0.00000 0.00000 0.00000
As2 0.00709 0.00127 0.00266 0.00000 0.00000 0.00000

loop_
_atom_site_label
_atom_site_fract_x
_atom_site_fract_y
_atom_site_fract_z
Ni 0.99700 0.17550 0.37170
As1 0.11960 0.05470 0.18090
As2 0.36640 0.30840 0.43080

loop_
_cod_related_entry_id
_cod_related_entry_database
_cod_related_entry_code
1 AMCSD 0000267
